data_1549986
loop_
_publ_author_name
'Zou, Guohong'
'Lin, Zhien'
'Zeng, Hongmei'
'Jo, Hongil'
'Lim, Seong-Ji'
'You, Tae-Soo'
'Ok, Kang Min'

_publ_section_title
;
 Cs<sub>3</sub>VO(O<sub>2</sub>)<sub>2</sub>CO<sub>3</sub>: an
 exceptionally thermostable carbonatoperoxovanadate with an extremely
 large second-harmonic generation response.
;
_journal_issue 48
_journal_name_full 'Chemical science'
_journal_page_first 8957
_journal_page_last 8961
_journal_paper_doi 10.1039/c8sc03672a
_journal_volume 9
_journal_year 2018
_chemical_formula_sum 'C Cs3 O8 V'
_chemical_formula_weight 589.68
_space_group_IT_number 8
_space_group_name_Hall 'C -2y'
_space_group_name_H-M_alt 'C 1 m 1'
_symmetry_cell_setting monoclinic
_symmetry_space_group_name_Hall 'C -2y'
_symmetry_space_group_name_H-M 'C 1 m 1'
_atom_sites_solution_hydrogens none
_atom_sites_solution_primary direct
_atom_sites_solution_secondary difmap
_audit_creation_method SHELXL-97
_audit_update_record
;
2018-06-22 deposited with the CCDC.
2018-09-24 downloaded from the CCDC.
;
_cell_angle_alpha 90.00
_cell_angle_beta 123.42(3)
_cell_angle_gamma 90.00
_cell_formula_units_Z 2
_cell_length_a 9.447(3)
_cell_length_b 10.129(3)
_cell_length_c 6.1571(18)
_cell_measurement_reflns_used 516
_cell_measurement_temperature 296(2)
_cell_measurement_theta_max 28.4
_cell_measurement_theta_min 3.3
_cell_volume 491.7(3)
_computing_cell_refinement 'CrystalClear (Rigaku Inc., 2008)'
_computing_data_collection 'CrystalClear (Rigaku Inc., 2008)'
_computing_data_reduction 'CrystalClear (Rigaku Inc., 2008)'
_computing_molecular_graphics 'SHELXL-97 (Sheldrick, 1997)'
_computing_publication_material 'SHELXL-97 (Sheldrick, 1997)'
_computing_structure_refinement 'SHELXL-97 (Sheldrick, 1997)'
_computing_structure_solution 'SHELXS-97 (Sheldrick, 1990)'
_diffrn_ambient_temperature 296(2)
_diffrn_measured_fraction_theta_full 0.994
_diffrn_measured_fraction_theta_max 0.994
_diffrn_measurement_device_type bruker-CCD
_diffrn_measurement_method 'phi and omega scans'
_diffrn_radiation_monochromator graphite
_diffrn_radiation_source 'fine-focus sealed tube'
_diffrn_radiation_type MoK\a
_diffrn_radiation_wavelength 0.71073
_diffrn_reflns_av_R_equivalents 0.0271
_diffrn_reflns_av_sigmaI/netI 0.0363
_diffrn_reflns_limit_h_max 12
_diffrn_reflns_limit_h_min -12
_diffrn_reflns_limit_k_max 8
_diffrn_reflns_limit_k_min -12
_diffrn_reflns_limit_l_max 8
_diffrn_reflns_limit_l_min -7
_diffrn_reflns_number 1801
_diffrn_reflns_theta_full 28.43
_diffrn_reflns_theta_max 28.43
_diffrn_reflns_theta_min 3.27
_exptl_absorpt_coefficient_mu 11.962
_exptl_absorpt_correction_T_max 0.55
_exptl_absorpt_correction_T_min 0.248
_exptl_absorpt_correction_type multi-scan
_exptl_absorpt_process_details sadabs
_exptl_crystal_colour Colorless
_exptl_crystal_density_diffrn 3.983
_exptl_crystal_density_method 'not measured'
_exptl_crystal_description Plate
_exptl_crystal_F_000 516
_exptl_crystal_size_max 0.2000
_exptl_crystal_size_mid 0.1000
_exptl_crystal_size_min 0.0500
_refine_diff_density_max 1.233
_refine_diff_density_min -1.197
_refine_diff_density_rms 0.306
_refine_ls_abs_structure_details 'Flack H D (1983), Acta Cryst. A39, 876-881'
_refine_ls_abs_structure_Flack 0.08(7)
_refine_ls_extinction_coef 0.052(3)
_refine_ls_extinction_expression Fc^*^=kFc[1+0.001xFc^2^\l^3^/sin(2\q)]^-1/4^
_refine_ls_extinction_method SHELXL
_refine_ls_goodness_of_fit_ref 1.258
_refine_ls_hydrogen_treatment none
_refine_ls_matrix_type full
_refine_ls_number_parameters 71
_refine_ls_number_reflns 952
_refine_ls_number_restraints 2
_refine_ls_restrained_S_all 1.256
_refine_ls_R_factor_all 0.0280
_refine_ls_R_factor_gt 0.0258
_refine_ls_shift/su_max 0.000
_refine_ls_shift/su_mean 0.000
_refine_ls_structure_factor_coef Fsqd
_refine_ls_weighting_details 'calc w=1/[\s^2^(Fo^2^)+(0.0611P)^2^+0.0000P] where P=(Fo^2^+2Fc^2^)/3'
_refine_ls_weighting_scheme calc
_refine_ls_wR_factor_gt 0.0732
_refine_ls_wR_factor_ref 0.0972
_reflns_number_gt 945
_reflns_number_total 952
_reflns_threshold_expression >2sigma(I)
_cod_data_source_file c8sc03672a2.cif
_cod_data_source_block Cs3VO(O2)2CO3
_cod_depositor_comments 'Adding full bibliography for 1549986.cif.'
_cod_original_sg_symbol_H-M Cm
_cod_database_code 1549986

loop_
_symmetry_equiv_pos_as_xyz
'x, y, z'
'x, -y, z'
'x+1/2, y+1/2, z'
'x+1/2, -y+1/2, z'

loop_
_atom_site_label
_atom_site_type_symbol
_atom_site_fract_x
_atom_site_fract_y
_atom_site_fract_z
_atom_site_U_iso_or_equiv
_atom_site_adp_type
_atom_site_occupancy
_atom_site_symmetry_multiplicity
_atom_site_calc_flag
_atom_site_refinement_flags
Cs1 Cs 0.68523(10) 0.21964(7) 0.15364(14) 0.0264(3) Uani 1 1 d .
Cs2 Cs 1.14643(9) 0.0000 0.59743(12) 0.0267(3) Uani 1 2 d S
V1 V 0.5560(3) 0.0000 0.5225(4) 0.0186(6) Uani 1 2 d S
O1 O 0.4516(15) 0.0000 0.207(2) 0.027(3) Uani 1 2 d S
O2 O 0.9481(9) 0.3756(9) 0.6053(16) 0.0253(18) Uani 1 1 d .
O3 O 0.7936(15) 0.0000 0.590(2) 0.029(3) Uani 1 2 d S
O4 O 1.0407(15) 0.0000 0.980(3) 0.025(2) Uani 1 2 d S
O5 O 0.7903(13) 0.0000 0.946(2) 0.025(3) Uani 1 2 d S
O6 O 1.0779(10) 0.3065(10) 0.5768(18) 0.0273(18) Uani 1 1 d .
C1 C 0.8812(19) 0.0000 0.852(3) 0.023(3) Uani 1 2 d S

loop_
_atom_site_aniso_label
_atom_site_aniso_U_11
_atom_site_aniso_U_22
_atom_site_aniso_U_33
_atom_site_aniso_U_23
_atom_site_aniso_U_13
_atom_site_aniso_U_12
Cs1 0.0325(4) 0.0241(5) 0.0199(4) -0.0028(2) 0.0128(3) -0.0001(2)
Cs2 0.0298(5) 0.0258(6) 0.0290(6) 0.000 0.0190(5) 0.000
V1 0.0160(11) 0.0261(17) 0.0121(11) 0.000 0.0068(9) 0.000
O1 0.028(5) 0.024(9) 0.016(5) 0.000 0.004(4) 0.000
O2 0.026(4) 0.021(5) 0.025(4) 0.004(3) 0.011(3) -0.004(3)
O3 0.023(5) 0.048(9) 0.017(5) 0.000 0.011(4) 0.000
O4 0.024(5) 0.023(7) 0.029(6) 0.000 0.015(5) 0.000
O5 0.023(5) 0.031(8) 0.023(6) 0.000 0.015(5) 0.000
O6 0.026(4) 0.029(5) 0.029(4) -0.001(4) 0.016(3) 0.000(3)
C1 0.018(6) 0.031(10) 0.017(7) 0.000 0.009(5) 0.000

loop_
_atom_type_symbol
_atom_type_description
_atom_type_scat_dispersion_real
_atom_type_scat_dispersion_imag
_atom_type_scat_source
C C 0.0033 0.0016 'International Tables Vol C Tables 4.2.6.8 and 6.1.1.4'
O O 0.0106 0.0060 'International Tables Vol C Tables 4.2.6.8 and 6.1.1.4'
V V 0.3005 0.5294 'International Tables Vol C Tables 4.2.6.8 and 6.1.1.4'
Cs Cs -0.3680 2.1192 'International Tables Vol C Tables 4.2.6.8 and 6.1.1.4'

loop_
_geom_angle_atom_site_label_1
_geom_angle_atom_site_label_2
_geom_angle_atom_site_label_3
_geom_angle
_geom_angle_site_symmetry_1
_geom_angle_site_symmetry_3
O2 Cs1 O5 119.5(3) . 1_554
O2 Cs1 O2 161.2(2) . 4_454
O5 Cs1 O2 59.9(3) 1_554 4_454
O2 Cs1 O4 79.4(3) . 3_454
O5 Cs1 O4 136.5(3) 1_554 3_454
O2 Cs1 O4 89.6(3) 4_454 3_454
O2 Cs1 O6 133.8(2) . 4_454
O5 Cs1 O6 55.1(3) 1_554 4_454
O2 Cs1 O6 28.3(2) 4_454 4_454
O4 Cs1 O6 83.0(3) 3_454 4_454
O2 Cs1 O3 82.4(3) . .
O5 Cs1 O3 79.3(2) 1_554 .
O2 Cs1 O3 114.7(2) 4_454 .
O4 Cs1 O3 144.2(3) 3_454 .
O6 Cs1 O3 130.6(2) 4_454 .
O2 Cs1 O6 27.4(2) . .
O5 Cs1 O6 92.4(3) 1_554 .
O2 Cs1 O6 143.1(2) 4_454 .
O4 Cs1 O6 96.9(3) 3_454 .
O6 Cs1 O6 116.4(3) 4_454 .
O3 Cs1 O6 79.6(3) . .
O2 Cs1 O1 122.0(3) . .
O5 Cs1 O1 86.5(2) 1_554 .
O2 Cs1 O1 76.6(3) 4_454 .
O4 Cs1 O1 117.9(3) 3_454 .
O6 Cs1 O1 104.0(3) 4_454 .
O3 Cs1 O1 50.5(3) . .
O6 Cs1 O1 129.4(3) . .
O2 Cs1 O6 76.4(2) . 4_455
O5 Cs1 O6 126.8(2) 1_554 4_455
O2 Cs1 O6 120.0(2) 4_454 4_455
O4 Cs1 O6 94.5(3) 3_454 4_455
O6 Cs1 O6 147.8(3) 4_454 4_455
O3 Cs1 O6 51.1(3) . 4_455
O6 Cs1 O6 95.7(3) . 4_455
O1 Cs1 O6 49.2(3) . 4_455
O2 Cs1 O1 47.8(2) . 3
O5 Cs1 O1 103.9(2) 1_554 3
O2 Cs1 O1 113.4(2) 4_454 3
O4 Cs1 O1 58.0(3) 3_454 3
O6 Cs1 O1 86.8(3) 4_454 3
O3 Cs1 O1 125.1(2) . 3
O6 Cs1 O1 45.8(2) . 3
O1 Cs1 O1 168.2(4) . 3
O6 Cs1 O1 119.0(3) 4_455 3
O2 Cs1 C1 94.5(3) . 3_454
O5 Cs1 C1 134.3(3) 1_554 3_454
O2 Cs1 C1 77.9(3) 4_454 3_454
O4 Cs1 C1 18.3(3) 3_454 3_454
O6 Cs1 C1 79.6(3) 4_454 3_454
O3 Cs1 C1 138.8(3) . 3_454
O6 Cs1 C1 114.7(3) . 3_454
O1 Cs1 C1 101.0(3) . 3_454
O6 Cs1 C1 88.1(3) 4_455 3_454
O1 Cs1 C1 76.0(2) 3 3_454
O2 Cs1 V1 97.43(16) . .
O5 Cs1 V1 96.35(16) 1_554 .
O2 Cs1 V1 101.31(17) 4_454 .
O4 Cs1 V1 121.2(2) 3_454 .
O6 Cs1 V1 128.01(18) 4_454 .
O3 Cs1 V1 32.3(2) . .
O6 Cs1 V1 106.04(17) . .
O1 Cs1 V1 24.91(19) . .
O6 Cs1 V1 31.15(18) 4_455 .
O1 Cs1 V1 145.08(18) 3 .
C1 Cs1 V1 109.2(2) 3_454 .
O4 Cs2 O2 133.2(2) . 4
O4 Cs2 O2 133.2(2) . 3_545
O2 Cs2 O2 48.1(3) 4 3_545
O4 Cs2 O6 83.27(17) . 2
O2 Cs2 O6 124.6(2) 4 2
O2 Cs2 O6 76.5(2) 3_545 2
O4 Cs2 O6 83.27(17) . .
O2 Cs2 O6 76.5(2) 4 .
O2 Cs2 O6 124.6(2) 3_545 .
O6 Cs2 O6 158.6(3) 2 .
O4 Cs2 O1 64.0(3) . 1_656
O2 Cs2 O1 75.9(3) 4 1_656
O2 Cs2 O1 75.9(3) 3_545 1_656
O6 Cs2 O1 94.50(18) 2 1_656
O6 Cs2 O1 94.50(17) . 1_656
O4 Cs2 O3 41.2(3) . .
O2 Cs2 O3 155.95(16) 4 .
O2 Cs2 O3 155.95(16) 3_545 .
O6 Cs2 O3 79.44(15) 2 .
O6 Cs2 O3 79.44(15) . .
O1 Cs2 O3 105.3(3) 1_656 .
O4 Cs2 O4 149.6(4) . 1_554
O2 Cs2 O4 73.4(2) 4 1_554
O2 Cs2 O4 73.4(2) 3_545 1_554
O6 Cs2 O4 91.61(18) 2 1_554
O6 Cs2 O4 91.61(18) . 1_554
O1 Cs2 O4 146.4(3) 1_656 1_554
O3 Cs2 O4 108.4(3) . 1_554
O4 Cs2 O5 111.5(3) . 1_554
O2 Cs2 O5 108.1(2) 4 1_554
O2 Cs2 O5 108.1(2) 3_545 1_554
O6 Cs2 O5 84.76(17) 2 1_554
O6 Cs2 O5 84.76(17) . 1_554
O1 Cs2 O5 175.6(3) 1_656 1_554
O3 Cs2 O5 70.3(3) . 1_554
O4 Cs2 O5 38.1(3) 1_554 1_554
O4 Cs2 C1 19.4(3) . .
O2 Cs2 C1 147.8(2) 4 .
O2 Cs2 C1 147.8(2) 3_545 .
O6 Cs2 C1 80.88(16) 2 .
O6 Cs2 C1 80.88(16) . .
O1 Cs2 C1 83.4(3) 1_656 .
O3 Cs2 C1 21.9(3) . .
O4 Cs2 C1 130.2(3) 1_554 .
O5 Cs2 C1 92.2(3) 1_554 .
O4 Cs2 C1 130.9(3) . 1_554
O2 Cs2 C1 90.4(3) 4 1_554
O2 Cs2 C1 90.4(3) 3_545 1_554
O6 Cs2 C1 88.15(18) 2 1_554
O6 Cs2 C1 88.15(18) . 1_554
O1 Cs2 C1 165.1(3) 1_656 1_554
O3 Cs2 C1 89.7(3) . 1_554
O4 Cs2 C1 18.7(3) 1_554 1_554
O5 Cs2 C1 19.4(3) 1_554 1_554
C1 Cs2 C1 111.6(4) . 1_554
O4 Cs2 Cs1 135.19(5) . 3_545
O2 Cs2 Cs1 82.68(16) 4 3_545
O2 Cs2 Cs1 46.16(16) 3_545 3_545
O6 Cs2 Cs1 51.95(16) 2 3_545
O6 Cs2 Cs1 138.28(17) . 3_545
O1 Cs2 Cs1 115.07(16) 1_656 3_545
O3 Cs2 Cs1 116.79(14) . 3_545
O4 Cs2 Cs1 47.50(7) 1_554 3_545
O5 Cs2 Cs1 67.83(12) 1_554 3_545
C1 Cs2 Cs1 128.87(11) . 3_545
C1 Cs2 Cs1 55.96(13) 1_554 3_545
O1 V1 O2 105.3(4) . 3_445
O1 V1 O2 105.3(4) . 4_455
O2 V1 O2 85.3(6) 3_445 4_455
O1 V1 O6 98.1(3) . 4_455
O2 V1 O6 130.2(4) 3_445 4_455
O2 V1 O6 46.0(3) 4_455 4_455
O1 V1 O6 98.1(3) . 3_445
O2 V1 O6 46.0(3) 3_445 3_445
O2 V1 O6 130.2(4) 4_455 3_445
O6 V1 O6 163.7(6) 4_455 3_445
O1 V1 O3 96.8(6) . .
O2 V1 O3 130.5(3) 3_445 .
O2 V1 O3 130.5(3) 4_455 .
O6 V1 O3 88.0(2) 4_455 .
O6 V1 O3 88.0(2) 3_445 .
O1 V1 O5 157.4(5) . .
O2 V1 O5 91.1(3) 3_445 .
O2 V1 O5 91.1(3) 4_455 .
O6 V1 O5 82.1(3) 4_455 .
O6 V1 O5 82.1(3) 3_445 .
O3 V1 O5 60.6(4) . .
O1 V1 Cs1 58.2(3) . 2
O2 V1 Cs1 99.8(3) 3_445 2
O2 V1 Cs1 163.4(3) 4_455 2
O6 V1 Cs1 129.7(3) 4_455 2
O6 V1 Cs1 59.2(3) 3_445 2
O3 V1 Cs1 56.5(3) . 2
O5 V1 Cs1 104.4(2) . 2
O1 V1 Cs1 58.2(3) . .
O2 V1 Cs1 163.4(3) 3_445 .
O2 V1 Cs1 99.8(3) 4_455 .
O6 V1 Cs1 59.2(3) 4_455 .
O6 V1 Cs1 129.7(3) 3_445 .
O3 V1 Cs1 56.5(3) . .
O5 V1 Cs1 104.4(2) . .
Cs1 V1 Cs1 71.08(5) 2 .
O1 V1 Cs1 144.45(15) . 1_556
O2 V1 Cs1 91.7(3) 3_445 1_556
O2 V1 Cs1 44.3(3) 4_455 1_556
O6 V1 Cs1 49.0(3) 4_455 1_556
O6 V1 Cs1 115.7(3) 3_445 1_556
O3 V1 Cs1 95.0(3) . 1_556
O5 V1 Cs1 47.18(18) . 1_556
Cs1 V1 Cs1 149.86(7) 2 1_556
Cs1 V1 Cs1 102.98(3) . 1_556
O1 V1 Cs1 144.45(15) . 2_556
O2 V1 Cs1 44.3(2) 3_445 2_556
O2 V1 Cs1 91.7(3) 4_455 2_556
O6 V1 Cs1 115.7(3) 4_455 2_556
O6 V1 Cs1 49.0(3) 3_445 2_556
O3 V1 Cs1 95.0(3) . 2_556
O5 V1 Cs1 47.18(18) . 2_556
Cs1 V1 Cs1 102.98(3) 2 2_556
Cs1 V1 Cs1 149.86(7) . 2_556
Cs1 V1 Cs1 66.84(5) 1_556 2_556
O1 V1 Cs1 64.2(3) . 3_445
O2 V1 Cs1 41.5(3) 3_445 3_445
O2 V1 Cs1 101.0(3) 4_455 3_445
O6 V1 Cs1 139.4(3) 4_455 3_445
O6 V1 Cs1 52.0(3) 3_445 3_445
O3 V1 Cs1 128.42(17) . 3_445
O5 V1 Cs1 128.43(13) . 3_445
Cs1 V1 Cs1 73.89(4) 2 3_445
Cs1 V1 Cs1 121.98(7) . 3_445
Cs1 V1 Cs1 128.98(7) 1_556 3_445
Cs1 V1 Cs1 82.20(4) 2_556 3_445
V1 O1 Cs2 162.5(7) . 1_454
V1 O1 Cs1 96.9(4) . .
Cs2 O1 Cs1 95.9(3) 1_454 .
V1 O1 Cs1 96.9(4) . 2
Cs2 O1 Cs1 95.9(3) 1_454 2
Cs1 O1 Cs1 85.6(3) . 2
V1 O1 Cs1 92.4(4) . 3_445
Cs2 O1 Cs1 76.6(2) 1_454 3_445
Cs1 O1 Cs1 168.2(4) . 3_445
Cs1 O1 Cs1 86.13(4) 2 3_445
V1 O1 Cs1 92.4(4) . 4_455
Cs2 O1 Cs1 76.6(2) 1_454 4_455
Cs1 O1 Cs1 86.13(4) . 4_455
Cs1 O1 Cs1 168.2(4) 2 4_455
Cs1 O1 Cs1 100.7(3) 3_445 4_455
O6 O2 V1 71.2(5) . 3
O6 O2 Cs1 87.6(5) . .
V1 O2 Cs1 114.0(4) 3 .
O6 O2 Cs1 80.2(5) . 4_556
V1 O2 Cs1 110.1(3) 3 4_556
Cs1 O2 Cs1 127.2(3) . 4_556
O6 O2 Cs2 172.6(6) . 3_455
V1 O2 Cs2 111.1(4) 3 3_455
Cs1 O2 Cs2 85.05(19) . 3_455
Cs1 O2 Cs2 105.0(2) 4_556 3_455
C1 O3 V1 97.3(9) . .
C1 O3 Cs1 135.1(2) . 2
V1 O3 Cs1 91.2(3) . 2
C1 O3 Cs1 135.1(2) . .
V1 O3 Cs1 91.2(3) . .
Cs1 O3 Cs1 88.4(3) 2 .
C1 O3 Cs2 91.9(8) . .
V1 O3 Cs2 170.9(6) . .
Cs1 O3 Cs2 82.2(2) 2 .
Cs1 O3 Cs2 82.2(2) . .
C1 O4 Cs2 107.8(10) . .
C1 O4 Cs1 111.5(2) . 4_556
Cs2 O4 Cs1 89.8(2) . 4_556
C1 O4 Cs1 111.5(2) . 3_546
Cs2 O4 Cs1 89.8(2) . 3_546
Cs1 O4 Cs1 134.8(4) 4_556 3_546
C1 O4 Cs2 102.6(10) . 1_556
Cs2 O4 Cs2 149.6(4) . 1_556
Cs1 O4 Cs2 78.9(3) 4_556 1_556
Cs1 O4 Cs2 78.9(3) 3_546 1_556
C1 O5 V1 87.3(8) . .
C1 O5 Cs1 131.3(2) . 1_556
V1 O5 Cs1 98.3(3) . 1_556
C1 O5 Cs1 131.3(2) . 2_556
V1 O5 Cs1 98.3(3) . 2_556
Cs1 O5 Cs1 96.0(3) 1_556 2_556
C1 O5 Cs2 93.3(8) . 1_556
V1 O5 Cs2 179.4(4) . 1_556
Cs1 O5 Cs2 81.3(2) 1_556 1_556
Cs1 O5 Cs2 81.3(2) 2_556 1_556
O2 O6 V1 62.8(5) . 3
O2 O6 Cs1 71.4(5) . 4_556
V1 O6 Cs1 102.4(4) 3 4_556
O2 O6 Cs2 128.0(6) . .
V1 O6 Cs2 168.3(4) 3 .
Cs1 O6 Cs2 86.6(2) 4_556 .
O2 O6 Cs1 65.0(4) . .
V1 O6 Cs1 99.5(3) 3 .
Cs1 O6 Cs1 113.5(3) 4_556 .
Cs2 O6 Cs1 83.4(2) . .
O2 O6 Cs1 139.2(6) . 4
V1 O6 Cs1 89.7(3) 3 4
Cs1 O6 Cs1 147.8(3) 4_556 4
Cs2 O6 Cs1 78.9(2) . 4
Cs1 O6 Cs1 93.2(2) . 4
O4 C1 O5 126.0(14) . .
O4 C1 O3 119.1(14) . .
O5 C1 O3 114.9(13) . .
O4 C1 Cs2 52.8(8) . .
O5 C1 Cs2 178.8(10) . .
O3 C1 Cs2 66.3(8) . .
O4 C1 Cs1 50.2(2) . 4_556
O5 C1 Cs1 107.5(6) . 4_556
O3 C1 Cs1 113.2(5) . 4_556
Cs2 C1 Cs1 71.8(2) . 4_556
O4 C1 Cs1 50.2(2) . 3_546
O5 C1 Cs1 107.5(6) . 3_546
O3 C1 Cs1 113.2(5) . 3_546
Cs2 C1 Cs1 71.8(2) . 3_546
Cs1 C1 Cs1 99.3(3) 4_556 3_546
O4 C1 Cs2 58.8(8) . 1_556
O5 C1 Cs2 67.3(8) . 1_556
O3 C1 Cs2 177.8(10) . 1_556
Cs2 C1 Cs2 111.6(4) . 1_556
Cs1 C1 Cs2 65.6(2) 4_556 1_556
Cs1 C1 Cs2 65.6(2) 3_546 1_556

loop_
_geom_bond_atom_site_label_1
_geom_bond_atom_site_label_2
_geom_bond_distance
_geom_bond_site_symmetry_2
Cs1 O2 2.965(8) .
Cs1 O5 2.995(7) 1_554
Cs1 O2 3.003(8) 4_454
Cs1 O4 3.076(5) 3_454
Cs1 O6 3.121(9) 4_454
Cs1 O3 3.192(9) .
Cs1 O6 3.267(9) .
Cs1 O1 3.275(10) .
Cs1 O6 3.286(9) 4_455
Cs1 O1 3.687(8) 3
Cs1 C1 3.727(10) 3_454
Cs1 V1 3.827(2) .
Cs2 O4 3.023(13) .
Cs2 O2 3.092(8) 4
Cs2 O2 3.092(8) 3_545
Cs2 O6 3.159(10) 2
Cs2 O6 3.159(10) .
Cs2 O1 3.237(11) 1_656
Cs2 O3 3.309(11) .
Cs2 O4 3.357(13) 1_554
Cs2 O5 3.541(11) 1_554
Cs2 C1 3.612(16) .
Cs2 C1 3.833(15) 1_554
Cs2 Cs1 4.0948(13) 3_545
V1 O1 1.624(11) .
V1 O2 1.860(8) 3_445
V1 O2 1.860(8) 4_455
V1 O6 1.980(10) 4_455
V1 O6 1.980(10) 3_445
V1 O3 2.044(11) .
V1 O5 2.311(11) .
V1 Cs1 3.827(2) 2
V1 Cs1 4.039(2) 1_556
V1 Cs1 4.039(2) 2_556
V1 Cs1 4.090(2) 3_445
O1 Cs2 3.237(11) 1_454
O1 Cs1 3.275(10) 2
O1 Cs1 3.687(8) 3_445
O1 Cs1 3.687(8) 4_455
O2 O6 1.503(12) .
O2 V1 1.860(8) 3
O2 Cs1 3.003(8) 4_556
O2 Cs2 3.092(8) 3_455
O3 C1 1.345(18) .
O3 Cs1 3.192(9) 2
O4 C1 1.258(18) .
O4 Cs1 3.076(5) 4_556
O4 Cs1 3.076(5) 3_546
O4 Cs2 3.357(13) 1_556
O5 C1 1.27(2) .
O5 Cs1 2.995(7) 1_556
O5 Cs1 2.995(7) 2_556
O5 Cs2 3.541(11) 1_556
O6 V1 1.980(10) 3
O6 Cs1 3.121(9) 4_556
O6 Cs1 3.286(9) 4
C1 Cs1 3.727(10) 4_556
C1 Cs1 3.727(10) 3_546
C1 Cs2 3.833(15) 1_556
